data_4109645
loop_
_publ_author_name
'Brad C. Bailey'
'Hongjun Fan'
'John C. Huffman'
'Mu-Hyun Baik'
'Daniel J. Mindiola'

_publ_section_title
;
 Intermolecular C-H Bond Activation Reactions Promoted by Transient
 Titanium Alkylidynes. Synthesis, Reactivity, Kinetic, and Theoretical
 Studies of the Ti\\tbC Linkage
;
_journal_name_full 'Journal of the American Chemical Society'
_journal_page_first 8781
_journal_page_last 8793
_journal_paper_doi 10.1021/ja070989q
_journal_volume 129
_journal_year 2007
_chemical_formula_moiety 'C39 H51 N P2 Ti, 0.5(C5 H12) '
_chemical_formula_sum 'C41.5 H57 N P2 Ti'
_chemical_formula_weight 679.72
_chemical_name_systematic
; 
 ? 
;
_space_group_IT_number 2
_symmetry_cell_setting triclinic
_symmetry_space_group_name_Hall '-P 1'
_symmetry_space_group_name_H-M 'P -1'
_atom_sites_solution_hydrogens geom
_atom_sites_solution_primary direct
_atom_sites_solution_secondary difmap
_audit_creation_method SHELXL-97
_cell_angle_alpha 71.050(2)
_cell_angle_beta 81.016(2)
_cell_angle_gamma 81.334(2)
_cell_formula_units_Z 2
_cell_length_a 10.2211(8)
_cell_length_b 13.1095(11)
_cell_length_c 15.5962(13)
_cell_measurement_reflns_used 2006
_cell_measurement_temperature 128(2)
_cell_measurement_theta_max 26.31
_cell_measurement_theta_min 2.53
_cell_volume 1941.1(3)
_computing_cell_refinement 'SAINT (Bruker, 1999)'
_computing_data_collection 'SMART (Bruker, 1999)'
_computing_data_reduction 'SAINT (Bruker, 1999), XTEL (local package)'
_computing_molecular_graphics 'Reciprocal Net (http://recipnet.org)'
_computing_structure_refinement 'SHELXL-97 (Sheldrick, 1997)'
_computing_structure_solution 'SHELXS-97 (Sheldrick, 1990)'
_diffrn_ambient_temperature 128(2)
_diffrn_detector 'CCD area detector'
_diffrn_detector_area_resol_mean 44.52
_diffrn_detector_type 'Bruker SMART 6000'
_diffrn_measured_fraction_theta_full 0.995
_diffrn_measured_fraction_theta_max 0.995
_diffrn_measurement_details '   0.30 degree frames measured for  10.16 seconds each'
_diffrn_measurement_device 'three-circle goniometer with fixed chi'
_diffrn_measurement_device_type 'Bruker Platform goniometer'
_diffrn_measurement_method '\w scans'
_diffrn_radiation_monochromator graphite
_diffrn_radiation_source 'fine-focus sealed tube'
_diffrn_radiation_type MoK\a
_diffrn_radiation_wavelength 0.71073
_diffrn_reflns_av_R_equivalents 0.0445
_diffrn_reflns_av_sigmaI/netI 0.0628
_diffrn_reflns_limit_h_max 12
_diffrn_reflns_limit_h_min -13
_diffrn_reflns_limit_k_max 17
_diffrn_reflns_limit_k_min -17
_diffrn_reflns_limit_l_max 19
_diffrn_reflns_limit_l_min -20
_diffrn_reflns_number 18868
_diffrn_reflns_theta_full 27.54
_diffrn_reflns_theta_max 27.54
_diffrn_reflns_theta_min 2.32
_diffrn_standards_decay_% 0.0
_exptl_absorpt_coefficient_mu 0.331
_exptl_absorpt_correction_type none
_exptl_crystal_colour red/orange
_exptl_crystal_density_diffrn 1.163
_exptl_crystal_description 'hexagonal plate'
_exptl_crystal_F_000 730
_exptl_crystal_size_max 0.35
_exptl_crystal_size_mid 0.35
_exptl_crystal_size_min 0.23
_refine_diff_density_max 0.400
_refine_diff_density_min -0.223
_refine_diff_density_rms 0.051
_refine_ls_extinction_method none
_refine_ls_goodness_of_fit_ref 0.931
_refine_ls_hydrogen_treatment mixed
_refine_ls_matrix_type full
_refine_ls_number_parameters 653
_refine_ls_number_reflns 8909
_refine_ls_number_restraints 13
_refine_ls_restrained_S_all 0.941
_refine_ls_R_factor_all 0.0581
_refine_ls_R_factor_gt 0.0395
_refine_ls_shift/su_max 0.008
_refine_ls_shift/su_mean 0.000
_refine_ls_structure_factor_coef Fsqd
_refine_ls_weighting_details 'calc w=1/[\s^2^(Fo^2^)+(0.0507P)^2^+0.0000P] where P=(Fo^2^+2Fc^2^)/3'
_refine_ls_weighting_scheme calc
_refine_ls_wR_factor_gt 0.0939
_refine_ls_wR_factor_ref 0.1017
_reflns_number_gt 6417
_reflns_number_total 8909
_reflns_threshold_expression >2sigma(I)
_cod_data_source_file ja070989qsi20070211_102452.cif
_cod_data_source_block 05322
_cod_original_sg_symbol_Hall '-P 1  '
_cod_original_sg_symbol_H-M 'P -1 '
_cod_original_formula_sum 'C41.50 H57 N P2 Ti'
_cod_database_code 4109645

loop_
_symmetry_equiv_pos_as_xyz
'x, y, z'
'-x, -y, -z'

loop_
_atom_site_label
_atom_site_type_symbol
_atom_site_fract_x
_atom_site_fract_y
_atom_site_fract_z
_atom_site_U_iso_or_equiv
_atom_site_adp_type
_atom_site_occupancy
_atom_site_symmetry_multiplicity
_atom_site_calc_flag
_atom_site_refinement_flags
_atom_site_disorder_assembly
_atom_site_disorder_group
Ti1 Ti 0.20265(3) 0.14081(3) 0.20996(2) 0.02572(9) Uani 1 1 d . . .
P2 P 0.03861(4) 0.28762(3) 0.25143(3) 0.02553(11) Uani 1 1 d . . .
C3 C -0.08845(16) 0.25852(13) 0.19607(11) 0.0240(4) Uani 1 1 d . . .
C4 C -0.18442(18) 0.33583(14) 0.14998(12) 0.0280(4) Uani 1 1 d . . .
C5 C -0.27407(17) 0.30887(14) 0.10488(12) 0.0287(4) Uani 1 1 d . . .
C6 C -0.3793(2) 0.39259(18) 0.05739(17) 0.0392(5) Uani 1 1 d . . .
C7 C -0.26535(18) 0.20133(15) 0.10689(13) 0.0301(4) Uani 1 1 d . . .
C8 C -0.17175(18) 0.12306(15) 0.15169(13) 0.0288(4) Uani 1 1 d . . .
C9 C -0.08013(16) 0.14978(13) 0.19681(11) 0.0231(3) Uani 1 1 d . . .
N10 N 0.02700(14) 0.07612(11) 0.23572(10) 0.0239(3) Uani 1 1 d . . .
C11 C 0.00747(18) -0.03304(13) 0.28200(12) 0.0259(4) Uani 1 1 d . . .
C12 C -0.1141(2) -0.06753(14) 0.32792(13) 0.0309(4) Uani 1 1 d . . .
C13 C -0.1248(2) -0.17626(15) 0.37503(15) 0.0372(5) Uani 1 1 d . . .
C14 C -0.0166(2) -0.25392(15) 0.37896(14) 0.0389(5) Uani 1 1 d . . .
C15 C -0.0315(4) -0.37195(18) 0.4312(2) 0.0570(7) Uani 1 1 d . . .
C16 C 0.1042(2) -0.22053(15) 0.33392(14) 0.0370(5) Uani 1 1 d . . .
C17 C 0.11932(18) -0.11170(14) 0.28518(12) 0.0286(4) Uani 1 1 d . . .
P18 P 0.26991(5) -0.05965(4) 0.21724(3) 0.03134(13) Uani 1 1 d . A .
C19 C 0.0553(2) 0.43346(15) 0.20173(15) 0.0366(5) Uani 1 1 d . . .
C20 C 0.1061(3) 0.46306(19) 0.10103(17) 0.0485(6) Uani 1 1 d . . .
C21 C 0.1503(3) 0.4640(2) 0.2541(2) 0.0544(7) Uani 1 1 d . . .
C22 C -0.03496(19) 0.26890(14) 0.37163(13) 0.0297(4) Uani 1 1 d . . .
C23 C -0.0711(2) 0.15360(16) 0.41894(13) 0.0317(4) Uani 1 1 d . . .
C24 C -0.1543(2) 0.35092(18) 0.38126(17) 0.0416(5) Uani 1 1 d . . .
C25 C 0.4139(2) -0.14614(18) 0.27090(15) 0.0402(5) Uani 1 1 d . . .
C26 C 0.5416(3) -0.1036(3) 0.2179(2) 0.0675(9) Uani 1 1 d . . .
C27 C 0.4068(3) -0.15375(19) 0.37053(15) 0.0417(5) Uani 1 1 d . . .
C28 C 0.2685(2) -0.0965(3) 0.11183(17) 0.0436(7) Uani 1 1 d . . .
C29 C 0.1400(3) -0.04839(19) 0.07040(16) 0.0445(5) Uani 1 1 d . A .
C30 C 0.2740(6) -0.2268(3) 0.1325(3) 0.0277(10) Uani 0.504(3) 1 d P A 3
C31 C 0.2527(2) 0.21402(17) 0.08572(13) 0.0381(5) Uani 1 1 d . . .
C32 C 0.2441(2) 0.25986(15) -0.01104(13) 0.0355(4) Uani 1 1 d . . .
C33 C 0.3451(3) 0.31228(19) -0.07302(15) 0.0492(6) Uani 1 1 d . . .
C34 C 0.3330(3) 0.3528(2) -0.16715(17) 0.0584(7) Uani 1 1 d . . .
C35 C 0.2222(3) 0.34002(19) -0.19863(17) 0.0555(7) Uani 1 1 d . . .
C36 C 0.1198(3) 0.29092(19) -0.13982(18) 0.0560(7) Uani 1 1 d . . .
C37 C 0.1295(2) 0.25233(18) -0.04746(16) 0.0468(5) Uani 1 1 d . . .
C38 C 0.34242(18) 0.14314(14) 0.29848(13) 0.0300(4) Uani 1 1 d . . .
C39 C 0.4665(2) 0.1786(2) 0.26588(15) 0.0445(5) Uani 1 1 d . . .
C40 C 0.5579(2) 0.1824(2) 0.32172(16) 0.0535(6) Uani 1 1 d . . .
C41 C 0.5235(2) 0.1534(2) 0.41400(16) 0.0502(6) Uani 1 1 d . . .
C42 C 0.4012(2) 0.11840(19) 0.45041(15) 0.0429(5) Uani 1 1 d . . .
C43 C 0.3130(2) 0.11375(17) 0.39329(14) 0.0362(4) Uani 1 1 d . . .
H44 H -0.1875(18) 0.4104(16) 0.1494(13) 0.033(5) Uiso 1 1 d . . .
H45 H -0.369(2) 0.464(2) 0.0570(17) 0.065(8) Uiso 1 1 d . . .
H46 H -0.467(3) 0.3792(19) 0.0871(17) 0.058(7) Uiso 1 1 d . . .
H47 H -0.380(3) 0.392(2) -0.005(2) 0.080(9) Uiso 1 1 d . . .
H48 H -0.3269(18) 0.1803(14) 0.0769(13) 0.027(5) Uiso 1 1 d . . .
H49 H -0.1638(18) 0.0536(16) 0.1494(13) 0.029(5) Uiso 1 1 d . . .
H50 H -0.189(2) -0.0198(16) 0.3295(13) 0.033(5) Uiso 1 1 d . . .
H51 H -0.205(2) -0.1951(15) 0.4025(14) 0.033(6) Uiso 1 1 d . . .
H52 H -0.066(4) -0.381(4) 0.486(3) 0.153(19) Uiso 1 1 d . . .
H53 H -0.067(3) -0.404(2) 0.400(2) 0.076(9) Uiso 1 1 d . . .
H54 H 0.048(3) -0.410(3) 0.438(2) 0.097(11) Uiso 1 1 d . . .
H55 H 0.1810(19) -0.2737(16) 0.3342(13) 0.036(5) Uiso 1 1 d . . .
H56 H -0.030(2) 0.4690(15) 0.2083(13) 0.031(5) Uiso 1 1 d . . .
H57 H 0.052(2) 0.4358(19) 0.0684(16) 0.056(7) Uiso 1 1 d . . .
H58 H 0.194(2) 0.4321(18) 0.0918(15) 0.046(6) Uiso 1 1 d . . .
H59 H 0.103(2) 0.542(2) 0.0775(17) 0.064(7) Uiso 1 1 d . . .
H60 H 0.119(2) 0.4518(19) 0.3166(19) 0.057(8) Uiso 1 1 d . . .
H61 H 0.239(3) 0.422(2) 0.2486(18) 0.069(8) Uiso 1 1 d . . .
H62 H 0.167(2) 0.538(2) 0.2271(17) 0.058(7) Uiso 1 1 d . . .
H63 H 0.0327(19) 0.2784(15) 0.3988(13) 0.029(5) Uiso 1 1 d . . .
H64 H 0.0030(18) 0.0961(15) 0.4165(12) 0.026(5) Uiso 1 1 d . . .
H65 H -0.142(2) 0.1374(17) 0.3939(15) 0.046(6) Uiso 1 1 d . . .
H66 H -0.1010(19) 0.1437(15) 0.4839(15) 0.038(5) Uiso 1 1 d . . .
H67 H -0.224(2) 0.3475(16) 0.3490(14) 0.036(5) Uiso 1 1 d . . .
H68 H -0.190(2) 0.3398(16) 0.4432(16) 0.041(6) Uiso 1 1 d . . .
H69 H -0.135(2) 0.4242(19) 0.3571(15) 0.046(6) Uiso 1 1 d . . .
H70 H 0.409(2) -0.2101(18) 0.2665(15) 0.045(6) Uiso 1 1 d . . .
H71 H 0.555(3) -0.097(2) 0.151(2) 0.080(9) Uiso 1 1 d . . .
H72 H 0.623(3) -0.148(2) 0.2458(19) 0.076(8) Uiso 1 1 d . . .
H73 H 0.543(3) -0.037(2) 0.2217(18) 0.063(9) Uiso 1 1 d . . .
H74 H 0.488(2) -0.1998(19) 0.3897(16) 0.056(7) Uiso 1 1 d . . .
H75 H 0.410(2) -0.0829(19) 0.3754(15) 0.047(6) Uiso 1 1 d . . .
H76 H 0.324(3) -0.1799(19) 0.4025(16) 0.056(7) Uiso 1 1 d . . .
H77 H 0.316(6) -0.090(6) 0.097(5) 0.050 Uiso 0.504(3) 1 d P A 3
H78 H 0.130(2) 0.032(2) 0.0578(16) 0.060(7) Uiso 1 1 d . . .
H79 H 0.056(3) -0.081(2) 0.113(2) 0.081(9) Uiso 1 1 d . . .
H80 H 0.139(2) -0.0663(19) 0.0107(18) 0.066(7) Uiso 1 1 d . . .
H81 H 0.220(4) -0.252(3) 0.168(3) 0.014(11) Uiso 0.504(3) 1 d P A 3
H82 H 0.338(5) -0.258(4) 0.149(3) 0.038(13) Uiso 0.504(3) 1 d P A 3
H83 H 0.268(3) -0.236(3) 0.083(3) 0.020(9) Uiso 0.504(3) 1 d P A 3
H84 H 0.331(2) 0.2220(18) 0.1064(16) 0.051(6) Uiso 1 1 d . . .
H85 H 0.424(2) 0.3150(16) -0.0480(14) 0.036(5) Uiso 1 1 d . . .
H86 H 0.403(3) 0.382(2) -0.1993(18) 0.061(8) Uiso 1 1 d . . .
H87 H 0.212(3) 0.365(2) -0.262(2) 0.080(9) Uiso 1 1 d . . .
H88 H 0.035(3) 0.2804(19) -0.1614(17) 0.065(7) Uiso 1 1 d . . .
H89 H 0.056(2) 0.2151(19) -0.0055(17) 0.057(7) Uiso 1 1 d . . .
H90 H 0.493(2) 0.1965(17) 0.2047(16) 0.047(6) Uiso 1 1 d . . .
H91 H 0.643(3) 0.2057(19) 0.2941(17) 0.060(7) Uiso 1 1 d . . .
H92 H 0.590(2) 0.1587(19) 0.4489(17) 0.059(7) Uiso 1 1 d . . .
H93 H 0.374(2) 0.1003(18) 0.5154(17) 0.055(7) Uiso 1 1 d . . .
H94 H 0.230(2) 0.0888(17) 0.4206(15) 0.044(6) Uiso 1 1 d . . .
C30A C 0.3824(6) -0.0318(5) 0.0323(4) 0.0638(15) Uani 0.496(3) 1 d P A 2
H82A H 0.3704 -0.0376 -0.0271 0.096 Uiso 0.496(3) 1 calc PR A 2
H83A H 0.4716 -0.0647 0.0479 0.096 Uiso 0.496(3) 1 calc PR A 2
H81A H 0.3720 0.0448 0.0292 0.096 Uiso 0.496(3) 1 calc PR A 2
H77A H 0.283(6) -0.189(6) 0.128(4) 0.050 Uiso 0.496(3) 1 d P A 2
C1S C 0.3758(12) 0.487(2) 0.4188(16) 0.237(11) Uani 0.496(3) 1 d PD A -1
H1S1 H 0.3048 0.5096 0.4608 0.356 Uiso 0.496(3) 1 calc PR A -1
H1S2 H 0.3869 0.4072 0.4356 0.356 Uiso 0.496(3) 1 calc PR A -1
H1S3 H 0.3521 0.5173 0.3563 0.356 Uiso 0.496(3) 1 calc PR A -1
C2S C 0.490(3) 0.5215(15) 0.4240(11) 0.27(3) Uani 0.496(3) 1 d PD A -1
H2S1 H 0.4803 0.6018 0.4044 0.330 Uiso 0.496(3) 1 calc PR A -1
H2S2 H 0.5623 0.4971 0.3825 0.330 Uiso 0.496(3) 1 calc PR A -1
C3S C 0.523(3) 0.481(2) 0.513(2) 0.245(13) Uani 0.496(3) 1 d PD A -1
H3S1 H 0.4514 0.4391 0.5521 0.294 Uiso 0.496(3) 1 calc PR A -1
H3S2 H 0.6059 0.4310 0.5141 0.294 Uiso 0.496(3) 1 calc PR A -1
C4S C 0.5405(15) 0.5563(8) 0.5467(9) 0.131(4) Uani 0.496(3) 1 d PD A -1
H4S1 H 0.6065 0.5999 0.5018 0.158 Uiso 0.496(3) 1 calc PR A -1
H4S2 H 0.4553 0.6039 0.5435 0.158 Uiso 0.496(3) 1 calc PR A -1
C5S C 0.5757(14) 0.5450(12) 0.6252(10) 0.129(4) Uani 0.496(3) 1 d PD A -1
H5S1 H 0.4965 0.5553 0.6672 0.193 Uiso 0.496(3) 1 calc PR A -1
H5S2 H 0.6361 0.5990 0.6189 0.193 Uiso 0.496(3) 1 calc PR A -1
H5S3 H 0.6212 0.4720 0.6494 0.193 Uiso 0.496(3) 1 calc PR A -1

loop_
_atom_site_aniso_label
_atom_site_aniso_U_11
_atom_site_aniso_U_22
_atom_site_aniso_U_33
_atom_site_aniso_U_23
_atom_site_aniso_U_13
_atom_site_aniso_U_12
Ti1 0.02269(17) 0.03118(17) 0.02004(16) -0.00270(13) -0.00461(13) -0.00245(13)
P2 0.0270(2) 0.0219(2) 0.0261(2) -0.00203(18) -0.00840(19) -0.00441(18)
C3 0.0228(9) 0.0244(8) 0.0227(9) -0.0030(7) -0.0041(7) -0.0039(7)
C4 0.0300(10) 0.0232(8) 0.0277(9) -0.0025(7) -0.0073(8) -0.0009(7)
C5 0.0264(9) 0.0324(9) 0.0239(9) -0.0038(7) -0.0065(7) 0.0002(7)
C6 0.0332(12) 0.0372(11) 0.0427(13) -0.0025(10) -0.0178(10) 0.0021(9)
C7 0.0287(10) 0.0381(10) 0.0267(9) -0.0125(8) -0.0096(8) -0.0008(8)
C8 0.0305(10) 0.0282(9) 0.0304(10) -0.0124(8) -0.0067(8) -0.0010(8)
C9 0.0227(8) 0.0254(8) 0.0186(8) -0.0040(7) -0.0028(7) -0.0003(7)
N10 0.0245(7) 0.0221(7) 0.0234(7) -0.0052(6) -0.0056(6) 0.0012(6)
C11 0.0341(10) 0.0233(8) 0.0225(9) -0.0084(7) -0.0088(8) -0.0003(7)
C12 0.0351(11) 0.0247(9) 0.0336(10) -0.0097(8) -0.0049(8) -0.0024(8)
C13 0.0444(13) 0.0301(10) 0.0388(12) -0.0089(9) -0.0071(10) -0.0113(9)
C14 0.0583(14) 0.0241(9) 0.0383(11) -0.0083(8) -0.0194(10) -0.0051(9)
C15 0.089(2) 0.0224(10) 0.0629(18) -0.0054(11) -0.0314(17) -0.0089(12)
C16 0.0488(13) 0.0274(9) 0.0399(11) -0.0157(9) -0.0218(10) 0.0097(9)
C17 0.0364(10) 0.0268(9) 0.0256(9) -0.0118(7) -0.0112(8) 0.0037(8)
P18 0.0307(3) 0.0399(3) 0.0245(2) -0.0147(2) -0.0095(2) 0.0100(2)
C19 0.0392(12) 0.0227(9) 0.0444(12) 0.0000(8) -0.0126(10) -0.0083(8)
C20 0.0525(15) 0.0339(11) 0.0473(14) 0.0105(10) -0.0104(12) -0.0153(11)
C21 0.0645(18) 0.0343(12) 0.0679(19) -0.0065(12) -0.0221(15) -0.0217(12)
C22 0.0330(10) 0.0312(9) 0.0275(10) -0.0098(8) -0.0087(8) -0.0045(8)
C23 0.0350(11) 0.0335(10) 0.0247(10) -0.0069(8) -0.0004(8) -0.0058(8)
C24 0.0480(13) 0.0377(12) 0.0417(13) -0.0182(10) -0.0082(11) 0.0039(10)
C25 0.0384(12) 0.0425(12) 0.0439(12) -0.0222(10) -0.0181(10) 0.0162(9)
C26 0.0374(14) 0.096(2) 0.0566(18) -0.0196(17) -0.0043(12) 0.0227(15)
C27 0.0447(13) 0.0432(12) 0.0368(12) -0.0103(10) -0.0212(11) 0.0092(11)
C28 0.0455(15) 0.0599(16) 0.0307(12) -0.0253(12) -0.0103(11) 0.0097(13)
C29 0.0603(15) 0.0451(12) 0.0329(11) -0.0175(10) -0.0204(11) 0.0071(11)
C30 0.038(3) 0.028(2) 0.0185(19) -0.0117(18) -0.0038(19) 0.003(2)
C31 0.0334(11) 0.0490(12) 0.0268(10) -0.0036(9) -0.0063(9) -0.0040(9)
C32 0.0415(11) 0.0370(10) 0.0256(10) -0.0035(8) -0.0059(9) -0.0089(9)
C33 0.0595(15) 0.0579(14) 0.0322(12) -0.0120(10) 0.0009(11) -0.0226(12)
C34 0.085(2) 0.0510(14) 0.0325(13) -0.0064(11) 0.0076(14) -0.0157(14)
C35 0.090(2) 0.0444(13) 0.0285(12) -0.0067(10) -0.0167(13) 0.0053(13)
C36 0.0740(18) 0.0475(13) 0.0479(15) -0.0089(11) -0.0329(14) 0.0024(13)
C37 0.0531(14) 0.0429(12) 0.0420(13) -0.0013(10) -0.0214(11) -0.0078(11)
C38 0.0265(9) 0.0324(9) 0.0282(10) -0.0051(8) -0.0066(8) -0.0003(8)
C39 0.0344(12) 0.0697(15) 0.0250(11) -0.0046(10) -0.0062(9) -0.0120(10)
C40 0.0327(12) 0.0898(19) 0.0365(13) -0.0102(12) -0.0061(10) -0.0204(12)
C41 0.0354(12) 0.0849(18) 0.0342(12) -0.0192(12) -0.0109(10) -0.0097(12)
C42 0.0350(12) 0.0657(14) 0.0262(11) -0.0139(10) -0.0053(9) 0.0014(10)
C43 0.0271(10) 0.0458(11) 0.0316(11) -0.0069(9) -0.0019(9) -0.0047(9)
C30A 0.083(4) 0.068(3) 0.046(3) -0.028(3) -0.002(3) -0.006(3)
C1S 0.069(8) 0.32(3) 0.33(3) -0.14(2) -0.059(12) 0.070(12)
C2S 0.29(3) 0.092(12) 0.26(4) 0.08(2) 0.15(3) 0.043(18)
C3S 0.20(3) 0.18(3) 0.39(4) -0.18(3) -0.07(3) 0.094(19)
C4S 0.191(12) 0.089(7) 0.122(8) -0.032(6) -0.087(8) 0.035(7)
C5S 0.104(9) 0.159(10) 0.155(11) -0.088(9) -0.021(8) -0.016(8)

loop_
_atom_type_symbol
_atom_type_description
_atom_type_scat_dispersion_real
_atom_type_scat_dispersion_imag
_atom_type_scat_source
C C 0.0033 0.0016 'International Tables Vol C Tables 4.2.6.8 and 6.1.1.4'
H H 0.0000 0.0000 'International Tables Vol C Tables 4.2.6.8 and 6.1.1.4'
N N 0.0061 0.0033 'International Tables Vol C Tables 4.2.6.8 and 6.1.1.4'
P P 0.1023 0.0942 'International Tables Vol C Tables 4.2.6.8 and 6.1.1.4'
Ti Ti 0.2776 0.4457 'International Tables Vol C Tables 4.2.6.8 and 6.1.1.4'

loop_
_geom_angle_atom_site_label_1
_geom_angle_atom_site_label_2
_geom_angle_atom_site_label_3
_geom_angle
C31 Ti1 N10 114.70(8)
C31 Ti1 C38 113.52(8)
N10 Ti1 C38 131.78(7)
C31 Ti1 P2 99.71(6)
N10 Ti1 P2 77.45(4)
C38 Ti1 P2 94.05(5)
C31 Ti1 P18 101.87(6)
N10 Ti1 P18 75.64(4)
C38 Ti1 P18 95.25(5)
P2 Ti1 P18 150.70(2)
C31 Ti1 H84 27.5(6)
N10 Ti1 H84 142.1(7)
C38 Ti1 H84 86.1(7)
P2 Ti1 H84 104.8(6)
P18 Ti1 H84 103.5(6)
C3 P2 C19 106.93(8)
C3 P2 C22 105.46(8)
C19 P2 C22 105.38(9)
C3 P2 Ti1 90.99(5)
C19 P2 Ti1 123.85(8)
C22 P2 Ti1 120.57(6)
C4 C3 C9 120.03(15)
C4 C3 P2 124.85(13)
C9 C3 P2 114.99(12)
C5 C4 C3 121.79(16)
C5 C4 H44 119.4(11)
C3 C4 H44 118.8(11)
C4 C5 C7 117.49(15)
C4 C5 C6 121.20(17)
C7 C5 C6 121.30(17)
C5 C6 H45 112.3(15)
C5 C6 H46 112.0(14)
H45 C6 H46 105(2)
C5 C6 H47 111.5(16)
H45 C6 H47 110(2)
H46 C6 H47 106(2)
C8 C7 C5 122.17(17)
C8 C7 H48 118.6(10)
C5 C7 H48 119.2(10)
C7 C8 C9 120.71(17)
C7 C8 H49 121.1(12)
C9 C8 H49 118.0(12)
C8 C9 C3 117.80(15)
C8 C9 N10 123.44(15)
C3 C9 N10 118.51(14)
C11 N10 C9 119.80(14)
C11 N10 Ti1 125.91(11)
C9 N10 Ti1 114.15(11)
C12 C11 N10 123.85(15)
C12 C11 C17 118.22(16)
N10 C11 C17 117.87(16)
C13 C12 C11 120.65(18)
C13 C12 H50 117.4(12)
C11 C12 H50 121.9(12)
C14 C13 C12 121.8(2)
C14 C13 H51 120.4(12)
C12 C13 H51 117.7(12)
C13 C14 C16 117.93(18)
C13 C14 C15 120.5(2)
C16 C14 C15 121.5(2)
C14 C15 H52 112(3)
C14 C15 H53 111.9(19)
H52 C15 H53 117(3)
C14 C15 H54 110(2)
H52 C15 H54 103(3)
H53 C15 H54 102(3)
C14 C16 C17 122.13(18)
C14 C16 H55 119.5(12)
C17 C16 H55 118.3(12)
C16 C17 C11 119.23(19)
C16 C17 P18 126.03(15)
C11 C17 P18 114.63(13)
C17 P18 C25 107.81(10)
C17 P18 C28 101.71(10)
C25 P18 C28 104.49(10)
C17 P18 Ti1 96.75(6)
C25 P18 Ti1 125.10(8)
C28 P18 Ti1 117.71(10)
C20 C19 C21 110.3(2)
C20 C19 P2 111.69(15)
C21 C19 P2 108.58(14)
C20 C19 H56 108.6(12)
C21 C19 H56 111.3(12)
P2 C19 H56 106.3(12)
C19 C20 H57 110.8(14)
C19 C20 H58 111.1(14)
H57 C20 H58 107.0(19)
C19 C20 H59 107.5(15)
H57 C20 H59 110.9(19)
H58 C20 H59 110(2)
C19 C21 H60 113.0(15)
C19 C21 H61 109.7(15)
H60 C21 H61 109(2)
C19 C21 H62 110.8(14)
H60 C21 H62 109(2)
H61 C21 H62 105(2)
C24 C22 C23 110.45(18)
C24 C22 P2 113.43(14)
C23 C22 P2 111.60(12)
C24 C22 H63 109.8(11)
C23 C22 H63 107.6(12)
P2 C22 H63 103.7(12)
C22 C23 H64 114.6(11)
C22 C23 H65 112.5(13)
H64 C23 H65 106.1(16)
C22 C23 H66 109.9(11)
H64 C23 H66 106.5(15)
H65 C23 H66 106.7(17)
C22 C24 H67 111.9(12)
C22 C24 H68 111.7(13)
H67 C24 H68 107.8(18)
C22 C24 H69 113.6(13)
H67 C24 H69 104.5(17)
H68 C24 H69 106.9(18)
C26 C25 C27 111.2(2)
C26 C25 P18 109.52(17)
C27 C25 P18 111.92(14)
C26 C25 H70 109.4(15)
C27 C25 H70 109.5(15)
P18 C25 H70 105.1(14)
C25 C26 H71 116.2(16)
C25 C26 H72 112.0(16)
H71 C26 H72 108(2)
C25 C26 H73 107.7(18)
H71 C26 H73 107(2)
H72 C26 H73 105(2)
C25 C27 H74 103.4(14)
C25 C27 H75 109.5(13)
H74 C27 H75 109.3(19)
C25 C27 H76 109.3(14)
H74 C27 H76 117(2)
H75 C27 H76 108.6(19)
C29 C28 C30 105.6(3)
C29 C28 C30A 102.5(3)
C30 C28 C30A 117.5(3)
C29 C28 P18 110.27(15)
C30 C28 P18 112.1(2)
C30A C28 P18 108.3(2)
C29 C28 H77 128(8)
C30 C28 H77 101(8)
C30A C28 H77 26(8)
P18 C28 H77 99(7)
C29 C28 H77A 111(3)
C30 C28 H77A 5(3)
C30A C28 H77A 114(3)
P18 C28 H77A 110(3)
H77 C28 H77A 97(8)
C28 C29 H78 109.0(13)
C28 C29 H79 112.4(15)
H78 C29 H79 110(2)
C28 C29 H80 111.1(13)
H78 C29 H80 109.9(19)
H79 C29 H80 105(2)
C28 C30 H81 114(3)
C28 C30 H82 114(3)
H81 C30 H82 105(4)
C28 C30 H83 106(2)
H81 C30 H83 110(4)
H82 C30 H83 106(4)
C28 C30 H77A 13(8)
H81 C30 H77A 121(8)
H82 C30 H77A 101(8)
H83 C30 H77A 110(8)
C32 C31 Ti1 159.16(17)
C32 C31 H84 116.4(15)
Ti1 C31 H84 84.4(14)
C33 C32 C37 116.5(2)
C33 C32 C31 123.52(19)
C37 C32 C31 120.0(2)
C32 C33 C34 121.1(2)
C32 C33 H85 116.0(13)
C34 C33 H85 122.8(13)
C35 C34 C33 119.8(3)
C35 C34 H86 127.1(18)
C33 C34 H86 113.1(18)
C34 C35 C36 120.8(2)
C34 C35 H87 121.5(17)
C36 C35 H87 117.7(17)
C35 C36 C37 120.0(2)
C35 C36 H88 122.7(15)
C37 C36 H88 117.3(15)
C36 C37 C32 121.8(2)
C36 C37 H89 119.5(14)
C32 C37 H89 118.7(14)
C39 C38 C43 114.61(18)
C39 C38 Ti1 122.54(14)
C43 C38 Ti1 122.78(14)
C38 C39 C40 123.6(2)
C38 C39 H90 118.6(14)
C40 C39 H90 117.7(14)
C41 C40 C39 119.3(2)
C41 C40 H91 122.1(15)
C39 C40 H91 118.6(15)
C40 C41 C42 119.8(2)
C40 C41 H92 115.6(15)
C42 C41 H92 124.6(15)
C41 C42 C43 119.7(2)
C41 C42 H93 120.5(14)
C43 C42 H93 119.8(14)
C42 C43 C38 123.0(2)
C42 C43 H94 117.6(13)
C38 C43 H94 119.4(13)
C28 C30A H77 11(3)
C28 C30A H82A 109.5
C28 C30A H83A 109.5
H82A C30A H83A 109.5
C28 C30A H81A 109.5
H82A C30A H81A 109.5
H83A C30A H81A 109.5
C1S C2S C3S 110(2)
C1S C2S H2S1 109.6
C3S C2S H2S1 109.6
C1S C2S H2S2 109.6
C3S C2S H2S2 109.6
H2S1 C2S H2S2 108.1
C4S C3S C2S 114(2)
C4S C3S H3S1 108.8
C2S C3S H3S1 108.8
C4S C3S H3S2 108.8
C2S C3S H3S2 108.8
H3S1 C3S H3S2 107.7
C5S C4S C3S 128.5(19)
C5S C4S H4S1 105.2
C3S C4S H4S1 105.2
C5S C4S H4S2 105.2
C3S C4S H4S2 105.2
H4S1 C4S H4S2 105.9

loop_
_geom_bond_atom_site_label_1
_geom_bond_atom_site_label_2
_geom_bond_distance
Ti1 C31 1.889(2)
Ti1 N10 2.0288(15)
Ti1 C38 2.1458(18)
Ti1 P2 2.5360(6)
Ti1 P18 2.5840(6)
Ti1 H84 2.03(2)
P2 C3 1.8141(17)
P2 C19 1.8383(18)
P2 C22 1.8592(19)
C3 C4 1.398(2)
C3 C9 1.412(2)
C4 C5 1.385(2)
C4 H44 0.970(19)
C5 C7 1.389(3)
C5 C6 1.508(2)
C6 H45 0.96(3)
C6 H46 0.95(3)
C6 H47 0.97(3)
C7 C8 1.380(2)
C7 H48 0.957(18)
C8 C9 1.400(2)
C8 H49 0.914(19)
C9 N10 1.417(2)
N10 C11 1.407(2)
C11 C12 1.394(3)
C11 C17 1.415(2)
C12 C13 1.387(3)
C12 H50 0.918(19)
C13 C14 1.379(3)
C13 H51 0.89(2)
C14 C16 1.380(3)
C14 C15 1.515(3)
C15 H52 0.85(5)
C15 H53 0.89(3)
C15 H54 0.89(3)
C16 C17 1.401(3)
C16 H55 0.968(19)
C17 P18 1.815(2)
P18 C25 1.8486(19)
P18 C28 1.860(2)
C19 C20 1.516(3)
C19 C21 1.532(3)
C19 H56 0.930(19)
C20 H57 0.98(2)
C20 H58 0.94(2)
C20 H59 0.97(3)
C21 H60 0.95(3)
C21 H61 0.99(3)
C21 H62 0.95(3)
C22 C24 1.523(3)
C22 C23 1.525(3)
C22 H63 0.908(19)
C23 H64 0.990(18)
C23 H65 0.96(2)
C23 H66 0.98(2)
C24 H67 0.94(2)
C24 H68 0.95(2)
C24 H69 0.95(2)
C25 C26 1.510(4)
C25 C27 1.515(3)
C25 H70 0.87(2)
C26 H71 1.01(3)
C26 H72 1.01(3)
C26 H73 0.90(3)
C27 H74 0.97(2)
C27 H75 0.96(2)
C27 H76 0.97(3)
C28 C29 1.513(3)
C28 C30 1.626(5)
C28 C30A 1.666(7)
C28 H77 0.52(6)
C28 H77A 1.15(7)
C29 H78 1.01(2)
C29 H79 1.05(3)
C29 H80 1.03(3)
C30 H81 0.75(4)
C30 H82 0.76(5)
C30 H83 0.84(4)
C30 H77A 0.49(7)
C31 C32 1.443(3)
C31 H84 0.94(2)
C32 C33 1.394(3)
C32 C37 1.408(3)
C33 C34 1.408(3)
C33 H85 0.96(2)
C34 C35 1.356(4)
C34 H86 0.87(3)
C35 C36 1.367(4)
C35 H87 0.95(3)
C36 C37 1.377(3)
C36 H88 1.02(3)
C37 H89 0.99(2)
C38 C39 1.381(3)
C38 C43 1.397(3)
C39 C40 1.389(3)
C39 H90 0.91(2)
C40 C41 1.366(3)
C40 H91 0.95(3)
C41 C42 1.371(3)
C41 H92 0.96(2)
C42 C43 1.383(3)
C42 H93 0.97(2)
C43 H94 0.95(2)
C30A H77 1.22(7)
C30A H82A 0.9800
C30A H83A 0.9800
C30A H81A 0.9800
C1S C2S 1.339(16)
C1S H1S1 0.9800
C1S H1S2 0.9800
C1S H1S3 0.9800
C2S C3S 1.390(18)
C2S H2S1 0.9900
C2S H2S2 0.9900
C3S C4S 1.303(16)
C3S H3S1 0.9900
C3S H3S2 0.9900
C4S C5S 1.286(12)
C4S H4S1 0.9900
C4S H4S2 0.9900
C5S H5S1 0.9800
C5S H5S2 0.9800
C5S H5S3 0.9800

loop_
_geom_torsion_atom_site_label_1
_geom_torsion_atom_site_label_2
_geom_torsion_atom_site_label_3
_geom_torsion_atom_site_label_4
_geom_torsion
C31 Ti1 P2 C3 77.50(9)
N10 Ti1 P2 C3 -35.83(7)
C38 Ti1 P2 C3 -167.79(7)
P18 Ti1 P2 C3 -59.50(7)
C31 Ti1 P2 C19 -33.73(10)
N10 Ti1 P2 C19 -147.07(9)
C38 Ti1 P2 C19 80.97(9)
P18 Ti1 P2 C19 -170.74(8)
C31 Ti1 P2 C22 -173.83(10)
N10 Ti1 P2 C22 72.83(8)
C38 Ti1 P2 C22 -59.13(9)
P18 Ti1 P2 C22 49.16(8)
C19 P2 C3 C4 -19.89(19)
C22 P2 C3 C4 91.95(17)
Ti1 P2 C3 C4 -145.87(16)
C19 P2 C3 C9 156.07(14)
C22 P2 C3 C9 -92.09(14)
Ti1 P2 C3 C9 30.09(13)
C9 C3 C4 C5 0.6(3)
P2 C3 C4 C5 176.39(14)
C3 C4 C5 C7 -0.1(3)
C3 C4 C5 C6 178.47(19)
C4 C5 C7 C8 0.0(3)
C6 C5 C7 C8 -178.52(19)
C5 C7 C8 C9 -0.5(3)
C7 C8 C9 C3 1.0(3)
C7 C8 C9 N10 -173.10(17)
C4 C3 C9 C8 -1.1(3)
P2 C3 C9 C8 -177.25(14)
C4 C3 C9 N10 173.36(16)
P2 C3 C9 N10 -2.8(2)
C8 C9 N10 C11 -39.9(2)
C3 C9 N10 C11 145.95(16)
C8 C9 N10 Ti1 136.03(15)
C3 C9 N10 Ti1 -38.07(18)
C31 Ti1 N10 C11 124.90(14)
C38 Ti1 N10 C11 -55.90(16)
P2 Ti1 N10 C11 -140.06(14)
P18 Ti1 N10 C11 28.24(12)
C31 Ti1 N10 C9 -50.79(13)
C38 Ti1 N10 C9 128.41(12)
P2 Ti1 N10 C9 44.25(10)
P18 Ti1 N10 C9 -147.45(11)
C9 N10 C11 C12 -29.5(2)
Ti1 N10 C11 C12 155.05(14)
C9 N10 C11 C17 153.24(15)
Ti1 N10 C11 C17 -22.2(2)
N10 C11 C12 C13 -177.55(17)
C17 C11 C12 C13 -0.3(3)
C11 C12 C13 C14 0.4(3)
C12 C13 C14 C16 -0.2(3)
C12 C13 C14 C15 179.8(2)
C13 C14 C16 C17 -0.1(3)
C15 C14 C16 C17 179.9(2)
C14 C16 C17 C11 0.2(3)
C14 C16 C17 P18 -175.59(14)
C12 C11 C17 C16 0.0(2)
N10 C11 C17 C16 177.40(15)
C12 C11 C17 P18 176.23(13)
N10 C11 C17 P18 -6.3(2)
C16 C17 P18 C25 -32.07(18)
C11 C17 P18 C25 151.96(13)
C16 C17 P18 C28 77.50(18)
C11 C17 P18 C28 -98.47(15)
C16 C17 P18 Ti1 -162.32(15)
C11 C17 P18 Ti1 21.71(13)
C31 Ti1 P18 C17 -135.51(9)
N10 Ti1 P18 C17 -22.75(7)
C38 Ti1 P18 C17 109.09(8)
P2 Ti1 P18 C17 1.11(7)
C31 Ti1 P18 C25 107.12(11)
N10 Ti1 P18 C25 -140.11(10)
C38 Ti1 P18 C25 -8.27(11)
P2 Ti1 P18 C25 -116.26(10)
C31 Ti1 P18 C28 -28.48(11)
N10 Ti1 P18 C28 84.28(10)
C38 Ti1 P18 C28 -143.87(10)
P2 Ti1 P18 C28 108.14(9)
C3 P2 C19 C20 -64.36(17)
C22 P2 C19 C20 -176.25(15)
Ti1 P2 C19 C20 38.70(18)
C3 P2 C19 C21 173.75(18)
C22 P2 C19 C21 61.9(2)
Ti1 P2 C19 C21 -83.19(19)
C3 P2 C22 C24 -65.55(16)
C19 P2 C22 C24 47.37(17)
Ti1 P2 C22 C24 -166.17(13)
C3 P2 C22 C23 59.98(15)
C19 P2 C22 C23 172.90(14)
Ti1 P2 C22 C23 -40.64(16)
C17 P18 C25 C26 -178.39(19)
C28 P18 C25 C26 74.0(2)
Ti1 P18 C25 C26 -66.3(2)
C17 P18 C25 C27 -54.63(19)
C28 P18 C25 C27 -162.28(19)
Ti1 P18 C25 C27 57.5(2)
C17 P18 C28 C29 56.7(2)
C25 P18 C28 C29 168.8(2)
Ti1 P18 C28 C29 -47.5(2)
C17 P18 C28 C30 -60.7(2)
C25 P18 C28 C30 51.4(3)
Ti1 P18 C28 C30 -164.9(2)
C17 P18 C28 C30A 168.1(2)
C25 P18 C28 C30A -79.8(3)
Ti1 P18 C28 C30A 63.9(2)
N10 Ti1 C31 C32 3.9(5)
C38 Ti1 C31 C32 -175.5(4)
P2 Ti1 C31 C32 -76.7(5)
P18 Ti1 C31 C32 83.4(4)
Ti1 C31 C32 C33 -178.8(4)
Ti1 C31 C32 C37 0.8(6)
C37 C32 C33 C34 -1.5(3)
C31 C32 C33 C34 178.2(2)
C32 C33 C34 C35 -0.7(4)
C33 C34 C35 C36 1.9(4)
C34 C35 C36 C37 -1.0(4)
C35 C36 C37 C32 -1.3(4)
C33 C32 C37 C36 2.5(3)
C31 C32 C37 C36 -177.2(2)
C31 Ti1 C38 C39 -10.29(19)
N10 Ti1 C38 C39 170.51(15)
P2 Ti1 C38 C39 -112.72(16)
P18 Ti1 C38 C39 95.09(16)
C31 Ti1 C38 C43 166.69(15)
N10 Ti1 C38 C43 -12.51(19)
P2 Ti1 C38 C43 64.26(15)
P18 Ti1 C38 C43 -87.93(15)
C43 C38 C39 C40 1.8(3)
Ti1 C38 C39 C40 178.99(19)
C38 C39 C40 C41 -2.3(4)
C39 C40 C41 C42 1.6(4)
C40 C41 C42 C43 -0.6(4)
C41 C42 C43 C38 0.1(3)
C39 C38 C43 C42 -0.7(3)
Ti1 C38 C43 C42 -177.88(16)
C1S C2S C3S C4S -124(3)
C2S C3S C4S C5S -177(2)
